data_2008976
loop_
_publ_author_name
'Jelsch, Christian'
'Didierjean, Claude'

_publ_section_title
;
 The oxidized form of glutathione
;
_journal_issue 9
_journal_name_full 'Acta Crystallographica Section C'
_journal_page_first 1538
_journal_page_last 1540
_journal_paper_doi 10.1107/S0108270199007039
_journal_volume 55
_journal_year 1999
_chemical_formula_moiety 'C20 H32 N6 O12 S2, 8H2 O1'
_chemical_formula_sum 'C20 H40 N6 O20 S2'
_chemical_formula_weight 756.76
_chemical_name_common Glutathione
_chemical_name_systematic
;
\g-L-Glutamyl-L-cysteinyl-glycine
;
_space_group_IT_number 18
_symmetry_cell_setting orthorhombic
_symmetry_space_group_name_Hall 'P 2 2ab'
_symmetry_space_group_name_H-M 'P 21 21 2'
_cell_angle_alpha 90.00
_cell_angle_beta 90.00
_cell_angle_gamma 90.00
_cell_formula_units_Z 2
_cell_length_a 9.4742(2)
_cell_length_b 16.6161(4)
_cell_length_c 10.8918(7)
_cell_measurement_reflns_used 57
_cell_measurement_temperature 100(2)
_cell_measurement_theta_max 22
_cell_measurement_theta_min 3
_cell_volume 1714.63(12)
_computing_cell_refinement 'DENZO and SCALEPACK (Otwinowski & Minor, 1997)'
_computing_data_collection 'COLLECT (Nonius, 1998)'
_computing_data_reduction 'DENZO and SCALEPACK'
_computing_molecular_graphics 'ORTEP (Johnson, 1970)'
_computing_structure_refinement 'SHELXL97 (Sheldrick, 1997)'
_computing_structure_solution 'SIR92 (Altomare et al., 1994)'
_diffrn_ambient_temperature 100(2)
_diffrn_measured_fraction_theta_full 0.927
_diffrn_measured_fraction_theta_max 0.927
_diffrn_measurement_device_type 'Nonius Kappa-CCD'
_diffrn_measurement_method oscillation
_diffrn_radiation_monochromator graphite
_diffrn_radiation_source 'fine-focus sealed tube'
_diffrn_radiation_type AgK\a
_diffrn_radiation_wavelength 0.56087
_diffrn_reflns_av_R_equivalents 0.051
_diffrn_reflns_av_sigmaI/netI 0.0283
_diffrn_reflns_limit_h_max 13
_diffrn_reflns_limit_h_min 0
_diffrn_reflns_limit_k_max 25
_diffrn_reflns_limit_k_min 0
_diffrn_reflns_limit_l_max 16
_diffrn_reflns_limit_l_min 0
_diffrn_reflns_number 23453
_diffrn_reflns_theta_full 25.60
_diffrn_reflns_theta_max 25.6
_diffrn_reflns_theta_min 1.48
_exptl_absorpt_coefficient_mu 0.134
_exptl_absorpt_correction_type none
_exptl_crystal_colour colorless
_exptl_crystal_density_diffrn 1.466
_exptl_crystal_density_method 'not measured'
_exptl_crystal_description 'Rectangular prism'
_exptl_crystal_F_000 804
_exptl_crystal_size_max 0.30
_exptl_crystal_size_mid 0.22
_exptl_crystal_size_min 0.20
_refine_diff_density_max 0.394
_refine_diff_density_min -0.288
_refine_ls_abs_structure_details 'Flack, H. D. (1983). Acta Cryst. A39, 876-881'
_refine_ls_abs_structure_Flack 0.30(12)
_refine_ls_extinction_method none
_refine_ls_goodness_of_fit_ref 1.108
_refine_ls_hydrogen_treatment mixed
_refine_ls_matrix_type full
_refine_ls_number_parameters 261
_refine_ls_number_reflns 3430
_refine_ls_number_restraints 38
_refine_ls_restrained_S_all 1.105
_refine_ls_R_factor_all 0.040
_refine_ls_R_factor_gt 0.038
_refine_ls_shift/su_max 0.034
_refine_ls_shift/su_mean 0.006
_refine_ls_structure_factor_coef Fsqd
_refine_ls_weighting_details 'w = 1/[\s^2^(Fo^2^)+(0.0592P)^2^+0.3916P] where P = (Fo^2^+2Fc^2^)/3'
_refine_ls_weighting_scheme calc
_refine_ls_wR_factor_ref 0.100
_reflns_number_gt 3263
_reflns_number_total 3430
_reflns_threshold_expression I>2\s(I)
_cod_data_source_file sx1077.cif
_cod_data_source_block sx1077
_cod_depositor_comments
;
The following automatic conversions were performed:

'_refine_ls_weighting_scheme' value 'calc w =
1/[\s^2^(Fo^2^)+(0.0592P)^2^+0.3916P] where P = (Fo^2^+2Fc^2^)/3' was
changed to 'calc'. New tag '_refine_ls_weighting_details' was
created. The value of the new tag was set to 'w =
1/[\s^2^(Fo^2^)+(0.0592P)^2^+0.3916P] where P = (Fo^2^+2Fc^2^)/3'.

Automatic conversion script
Id: cif_fix_values 3143 2015-03-26 13:38:13Z robertas 
;
_cod_database_code 2008976

loop_
_symmetry_equiv_pos_as_xyz
'x, y, z'
'-x+1/2, y+1/2, -z'
'x+1/2, -y+1/2, -z'
'-x, -y, z'

loop_
_atom_site_label
_atom_site_fract_x
_atom_site_fract_y
_atom_site_fract_z
_atom_site_U_iso_or_equiv
_atom_site_adp_type
_atom_site_calc_flag
_atom_site_refinement_flags
_atom_site_occupancy
_atom_site_disorder_assembly
_atom_site_disorder_group
_atom_site_type_symbol
N1 0.22896(17) 0.02466(9) 0.27529(14) 0.0180(3) Uani d . 1 . . N
H11 0.3090 0.0005 0.2534 0.027 Uiso calc R 1 . . H
H21 0.1582 -0.0105 0.2714 0.027 Uiso calc R 1 . . H
H31 0.2368 0.0431 0.3517 0.027 Uiso calc R 1 . . H
O11 -0.01772(14) 0.09864(7) 0.30275(12) 0.0163(2) Uani d . 1 . . O
O21 0.04667(16) 0.20487(8) 0.19046(13) 0.0201(3) Uani d . 1 . . O
CA1 0.20031(17) 0.09282(9) 0.19074(13) 0.0102(3) Uani d . 1 . . C
HA1 0.2785 0.1312 0.1975 0.012 Uiso calc R 1 . . H
CB1 0.18965(17) 0.06584(10) 0.05608(14) 0.0125(3) Uani d . 1 . . C
HB11 0.1291 0.0189 0.0507 0.015 Uiso calc R 1 . . H
HB21 0.1471 0.1085 0.0078 0.015 Uiso calc R 1 . . H
CG1 0.33524(18) 0.04543(11) 0.00308(14) 0.0141(3) Uani d . 1 . . C
HG11 0.3966 0.0918 0.0118 0.017 Uiso calc R 1 . . H
HG21 0.3761 0.0016 0.0499 0.017 Uiso calc R 1 . . H
CD1 0.32847(17) 0.02154(9) -0.13137(14) 0.0114(3) Uani d . 1 . . C
C1 0.06481(17) 0.13542(10) 0.23192(15) 0.0120(3) Uani d . 1 . . C
OE1 0.34071(14) -0.04954(7) -0.16451(11) 0.0153(2) Uani d . 1 . . O
N2 0.30892(15) 0.08238(8) -0.21052(12) 0.0119(2) Uani d . 1 . . N
H2 0.3156 0.1310 -0.1840 0.018 Uiso calc R 1 . . H
CA2 0.27698(17) 0.06915(9) -0.33919(14) 0.0111(3) Uani d . 1 . . C
HA2 0.2847 0.0113 -0.3552 0.013 Uiso calc R 1 . . H
CB2 0.12553(19) 0.09546(11) -0.37230(16) 0.0165(3) Uani d . 1 . . C
HB12 0.1030 0.0752 -0.4535 0.020 Uiso calc R 1 . . H
HB22 0.1225 0.1538 -0.3759 0.020 Uiso calc R 1 . . H
SG2 -0.00838(5) 0.06116(3) -0.26597(4) 0.01921(10) Uani d . 1 . . S
C2 0.37960(18) 0.11251(10) -0.42513(16) 0.0137(3) Uani d . 1 . . C
O2 0.34950(17) 0.12063(10) -0.53562(14) 0.0282(4) Uani d . 1 . . O
N3 0.49815(17) 0.14094(8) -0.37608(12) 0.0150(3) Uani d . 1 . . N
H3 0.5162 0.1301 -0.3005 0.018 Uiso calc R 1 . . H
CA3 0.5979(2) 0.18923(10) -0.44448(19) 0.0199(4) Uani d . 1 . . C
HA13 0.6488 0.2235 -0.3875 0.024 Uiso calc R 1 . . H
HA23 0.5460 0.2239 -0.5001 0.024 Uiso calc R 1 . . H
C3 0.70320(18) 0.14125(9) -0.51764(14) 0.0112(3) Uani d . 1 . . C
O13 0.70174(18) 0.06905(8) -0.52456(13) 0.0249(3) Uani d . 1 . . O
O23 0.79792(15) 0.18796(8) -0.57140(13) 0.0191(3) Uani d . 1 . . O
H23 0.8509 0.1568 -0.6306 0.029 Uiso calc R 1 . . H
O4 0.23308(18) -0.20317(8) -0.12227(16) 0.0266(3) Uani d D 1 . . O
H14 0.274(3) -0.1511(10) -0.127(3) 0.040 Uiso d D 1 . . H
H24 0.309(3) -0.2391(16) -0.142(3) 0.040 Uiso d D 1 . . H
O5 0.29186(19) 0.24311(9) -0.11488(16) 0.0263(3) Uani d D 1 . . O
H15 0.309(4) 0.2634(18) -0.0349(14) 0.039 Uiso d D 1 . . H
H25 0.233(3) 0.2671(18) -0.175(2) 0.039 Uiso d D 1 . . H
O6A 0.552(3) 0.118(2) 0.235(2) 0.074(11) Uani d PU 0.125(11) . . O
O6B 0.6295(4) 0.11875(17) 0.1753(3) 0.0136(10) Uani d PU 0.392(7) . . O
O6C 0.5304(3) 0.0667(2) 0.2536(2) 0.0143(9) Uani d PU 0.483(9) . . O
O7A 0.4557(3) 0.22928(18) 0.2943(3) 0.0211(8) Uani d PU 0.472(6) . . O
O7B 0.5214(4) 0.2276(2) 0.2137(4) 0.0389(11) Uani d PU 0.528(6) . . O

loop_
_atom_site_aniso_label
_atom_site_aniso_U_11
_atom_site_aniso_U_22
_atom_site_aniso_U_33
_atom_site_aniso_U_12
_atom_site_aniso_U_13
_atom_site_aniso_U_23
N1 0.0115(7) 0.0211(6) 0.0213(6) 0.0062(5) 0.0052(6) 0.0106(5)
O11 0.0120(6) 0.0161(5) 0.0208(5) 0.0018(4) 0.0073(5) -0.0003(4)
O21 0.0233(7) 0.0164(5) 0.0205(6) 0.0078(5) 0.0056(5) 0.0036(5)
CA1 0.0086(7) 0.0125(6) 0.0097(5) 0.0015(5) 0.0012(5) 0.0014(5)
CB1 0.0069(7) 0.0189(6) 0.0118(6) 0.0016(6) 0.0008(5) -0.0037(5)
CG1 0.0071(7) 0.0230(7) 0.0123(6) 0.0024(6) -0.0001(5) -0.0043(5)
CD1 0.0050(6) 0.0162(6) 0.0131(6) 0.0004(5) 0.0016(5) -0.0020(5)
C1 0.0108(7) 0.0146(6) 0.0105(5) 0.0020(5) -0.0001(5) -0.0020(5)
OE1 0.0163(6) 0.0134(5) 0.0161(5) 0.0015(4) 0.0007(5) -0.0014(4)
N2 0.0106(6) 0.0117(5) 0.0134(5) -0.0005(4) 0.0015(5) -0.0034(4)
CA2 0.0085(7) 0.0123(6) 0.0125(6) -0.0016(5) 0.0009(5) 0.0002(5)
CB2 0.0093(7) 0.0207(7) 0.0194(7) -0.0012(6) -0.0005(6) 0.0004(6)
SG2 0.00873(19) 0.0239(2) 0.02495(19) -0.00352(15) 0.00342(16) -0.00504(16)
C2 0.0106(7) 0.0126(6) 0.0178(7) -0.0001(5) 0.0023(6) 0.0040(5)
O2 0.0203(7) 0.0421(9) 0.0222(7) -0.0115(7) -0.0061(6) 0.0205(6)
N3 0.0111(6) 0.0171(6) 0.0167(5) -0.0040(5) 0.0058(6) -0.0031(5)
CA3 0.0149(8) 0.0119(6) 0.0329(9) -0.0038(6) 0.0135(7) -0.0055(6)
C3 0.0113(7) 0.0132(6) 0.0089(5) -0.0004(5) 0.0020(5) -0.0009(5)
O13 0.0367(9) 0.0118(5) 0.0262(6) 0.0004(6) 0.0198(6) 0.0008(5)
O23 0.0154(6) 0.0155(5) 0.0263(6) -0.0035(5) 0.0115(5) -0.0031(5)
O4 0.0275(8) 0.0153(5) 0.0370(8) 0.0004(5) -0.0026(7) -0.0017(5)
O5 0.0250(8) 0.0208(6) 0.0332(8) -0.0006(6) 0.0062(6) -0.0044(6)
O6A 0.09(2) 0.09(2) 0.043(12) 0.021(16) -0.015(12) -0.020(13)
O6B 0.0130(18) 0.0092(13) 0.0185(17) 0.0007(10) -0.0036(12) -0.0005(10)
O6C 0.0107(13) 0.0215(15) 0.0106(11) 0.0050(9) -0.0003(8) -0.0004(9)
O7A 0.0213(16) 0.0230(13) 0.0189(14) -0.0015(11) 0.0026(11) 0.0038(10)
O7B 0.0268(18) 0.0315(16) 0.058(2) 0.0011(13) 0.0024(16) 0.0080(15)

loop_
_atom_type_symbol
_atom_type_description
_atom_type_scat_dispersion_real
_atom_type_scat_dispersion_imag
_atom_type_scat_source
C C 0.0015 0.0009 'International Tables Vol C Tables 4.2.6.8 and 6.1.1.4'
H H 0.0000 0.0000 'International Tables Vol C Tables 4.2.6.8 and 6.1.1.4'
O O 0.0056 0.0036 'International Tables Vol C Tables 4.2.6.8 and 6.1.1.4'
N N 0.0030 0.0019 'International Tables Vol C Tables 4.2.6.8 and 6.1.1.4'
S S 0.0826 0.0763 'International Tables Vol C Tables 4.2.6.8 and 6.1.1.4'

loop_
_geom_angle_atom_site_label_1
_geom_angle_atom_site_label_2
_geom_angle_atom_site_label_3
_geom_angle_site_symmetry_3
_geom_angle
_geom_angle_publ_flag
N1 CA1 C1 . 108.89(13) ?
N1 CA1 CB1 . 112.42(13) ?
C1 CA1 CB1 . 111.03(13) ?
CG1 CB1 CA1 . 111.38(13) ?
CD1 CG1 CB1 . 112.51(13) ?
OE1 CD1 N2 . 122.92(15) ?
OE1 CD1 CG1 . 121.70(14) ?
N2 CD1 CG1 . 115.38(13) ?
O21 C1 O11 . 125.77(16) ?
O21 C1 CA1 . 115.81(15) ?
O11 C1 CA1 . 118.42(14) ?
CD1 N2 CA2 . 122.38(13) ?
N2 CA2 C2 . 112.78(13) ?
N2 CA2 CB2 . 112.14(14) ?
C2 CA2 CB2 . 108.34(13) ?
CA2 CB2 SG2 . 114.41(12) y
CB2 SG2 SG2 4 105.03(6) y
O2 C2 N3 . 122.92(16) ?
O2 C2 CA2 . 119.82(16) ?
N3 C2 CA2 . 117.26(14) ?
C2 N3 CA3 . 122.80(15) ?
N3 CA3 C3 . 114.32(14) ?
O13 C3 O23 . 124.43(16) ?
O13 C3 CA3 . 123.65(16) ?
O23 C3 CA3 . 111.91(13) ?
O6C O6A O6B . 109(3) ?
O6A O6B O6C . 34(2) ?
O6A O6C O6B . 37.0(18) ?

loop_
_geom_bond_atom_site_label_1
_geom_bond_atom_site_label_2
_geom_bond_site_symmetry_2
_geom_bond_distance
_geom_bond_publ_flag
N1 CA1 . 1.485(2) ?
O11 C1 . 1.257(2) y
O21 C1 . 1.251(2) y
CA1 C1 . 1.533(2) ?
CA1 CB1 . 1.537(2) ?
CB1 CG1 . 1.533(2) ?
CG1 CD1 . 1.519(2) ?
CD1 OE1 . 1.2405(19) ?
CD1 N2 . 1.341(2) ?
N2 CA2 . 1.451(2) ?
CA2 C2 . 1.530(2) ?
CA2 CB2 . 1.543(2) y
CB2 SG2 . 1.8098(19) y
SG2 SG2 4 2.0387(9) y
C2 O2 . 1.244(2) ?
C2 N3 . 1.330(2) ?
N3 CA3 . 1.446(2) ?
CA3 C3 . 1.505(2) ?
C3 O13 . 1.2021(19) y
C3 O23 . 1.323(2) y
O6A O6C . 0.90(4) ?
O6A O6B . 0.98(3) ?
O6B O6C . 1.535(4) ?
O7A O7B . 1.076(5) ?

loop_
_geom_hbond_atom_site_label_D
_geom_hbond_atom_site_label_H
_geom_hbond_atom_site_label_A
_geom_hbond_site_symmetry_A
_geom_hbond_distance_DH
_geom_hbond_distance_HA
_geom_hbond_distance_DA
_geom_hbond_angle_DHA
N1 H11 O6C 4_655 0.89 1.89 2.750(3) 162.3
N1 H11 O6B 4_655 0.89 2.23 2.943(3) 136.3
N1 H11 O6C . 0.89 2.37 2.949(3) 123.0
N1 H11 O6A 4_655 0.89 2.38 3.18(3) 150.2
N1 H21 O11 4 0.89 2.01 2.880(2) 165.8
N1 H31 O2 1_556 0.89 2.08 2.844(2) 144.1
N2 H2 O5 . 0.86 2.02 2.871(2) 169.2
N3 H3 OE1 4_655 0.86 2.41 3.154(2) 144.6
O23 H23 O11 1_654 0.97 1.74 2.6707(18) 161.6
O4 H14 OE1 . 0.950(10) 1.848(12) 2.7870(19) 169(3)
O4 H24 O21 2_545 0.956(10) 1.739(11) 2.691(2) 173(3)
O5 H15 O4 2 0.949(10) 1.845(17) 2.743(2) 157(3)
O5 H25 O7B 3_455 0.944(10) 2.05(2) 2.822(4) 138(3)
O5 H25 O6B 3_455 0.944(10) 2.14(3) 2.840(4) 130(3)
O5 H25 O6A 3_455 0.944(10) 2.65(5) 3.49(4) 149(3)

loop_
_geom_torsion_atom_site_label_1
_geom_torsion_atom_site_label_2
_geom_torsion_atom_site_label_3
_geom_torsion_atom_site_label_4
_geom_torsion_site_symmetry_3
_geom_torsion_site_symmetry_4
_geom_torsion
_geom_torsion_publ_flag
N1 CA1 CB1 CG1 . . -73.90(17) ?
C1 CA1 CB1 CG1 . . 163.83(13) ?
CA1 CB1 CG1 CD1 . . -177.87(13) ?
CB1 CG1 CD1 OE1 . . -104.97(19) ?
CB1 CG1 CD1 N2 . . 75.21(19) ?
N1 CA1 C1 O21 . . 162.35(15) ?
CB1 CA1 C1 O21 . . -73.36(18) ?
N1 CA1 C1 O11 . . -17.9(2) ?
CB1 CA1 C1 O11 . . 106.43(17) ?
OE1 CD1 N2 CA2 . . 10.5(3) ?
CG1 CD1 N2 CA2 . . -169.65(14) y
CD1 N2 CA2 C2 . . -125.57(16) y
CD1 N2 CA2 CB2 . . 111.79(17) ?
N2 CA2 CB2 SG2 . . -46.55(16) ?
C2 CA2 CB2 SG2 . . -171.67(11) ?
CA2 CB2 SG2 SG2 . 4 -58.30(13) y
CB2 SG2 SG2 CB2 4 4 -97.0(4) y
N2 CA2 C2 O2 . . -165.22(17) ?
CB2 CA2 C2 O2 . . -40.5(2) ?
N2 CA2 C2 N3 . . 14.0(2) y
CB2 CA2 C2 N3 . . 138.75(15) ?
O2 C2 N3 CA3 . . 4.9(3) ?
CA2 C2 N3 CA3 . . -174.31(14) y
C2 N3 CA3 C3 . . -85.2(2) y
N3 CA3 C3 O13 . . 3.5(3) ?
N3 CA3 C3 O23 . . -175.55(16) ?
